data_4503599
loop_
_publ_author_name
'Long, Sihui'
'Parkin, Sean'
'Siegler, Maxime A.'
'Cammers, Arthur'
'Li, Tonglei'

_publ_section_title
;
 Polymorphism and Phase Behaviors of 2-(Phenylamino)nicotinic Acid
;
_journal_issue 11
_journal_name_full 'Crystal Growth &amp; Design'
_journal_page_first 4006
_journal_paper_doi 10.1021/cg800123z
_journal_volume 8
_journal_year 2008
_chemical_formula_moiety 'C12 H10 N2 O2'
_chemical_formula_sum 'C12 H10 N2 O2'
_chemical_formula_weight 214.22
_chemical_name_systematic
; 
2-(Phenylamino)nicotinic acid  
;
_space_group_IT_number 13
_symmetry_cell_setting monoclinic
_symmetry_space_group_name_Hall '-P 2yc'
_symmetry_space_group_name_H-M 'P 1 2/c 1'
_atom_sites_solution_hydrogens geom
_atom_sites_solution_primary direct
_atom_sites_solution_secondary difmap
_audit_creation_method SHELXL-97
_cell_angle_alpha 90.00
_cell_angle_beta 110.467(3)
_cell_angle_gamma 90.00
_cell_formula_units_Z 16
_cell_length_a 21.480(2)
_cell_length_b 7.2050(8)
_cell_length_c 28.057(3)
_cell_measurement_reflns_used 9631
_cell_measurement_temperature 90.0(2)
_cell_measurement_theta_max 69.18
_cell_measurement_theta_min 3.36
_cell_volume 4068.1(7)
_computing_cell_refinement 'APEX2 (Bruker-AXS, 2006)'
_computing_data_collection 'APEX2 (Bruker-AXS, 2006)'
_computing_data_reduction 'APEX2 (Bruker-AXS, 2006)'
_computing_molecular_graphics 'XP in SHELXTL (Sheldrick, 1994)'
_computing_publication_material
; 
SHELX97-2 (Sheldrick, 1997) and local procedures 
;
_computing_structure_refinement 'SHELXL-97 (Sheldrick, 1997)'
_computing_structure_solution 'SHELXS-97 (Sheldrick, 1997)'
_diffrn_ambient_temperature 90.0(2)
_diffrn_detector_area_resol_mean 18
_diffrn_measured_fraction_theta_full 0.958
_diffrn_measured_fraction_theta_max 0.958
_diffrn_measurement_device_type 'Bruker X8 Proteum diffractometer'
_diffrn_measurement_method '\f and \w scans'
_diffrn_radiation_monochromator 'graded multilayer optics'
_diffrn_radiation_source 'fine-focus rotating anode'
_diffrn_radiation_type CuK\a
_diffrn_radiation_wavelength 1.54178
_diffrn_reflns_av_R_equivalents 0.0412
_diffrn_reflns_av_sigmaI/netI 0.0248
_diffrn_reflns_limit_h_max 25
_diffrn_reflns_limit_h_min -25
_diffrn_reflns_limit_k_max 6
_diffrn_reflns_limit_k_min -8
_diffrn_reflns_limit_l_max 33
_diffrn_reflns_limit_l_min -33
_diffrn_reflns_number 50788
_diffrn_reflns_theta_full 69.32
_diffrn_reflns_theta_max 69.32
_diffrn_reflns_theta_min 3.31
_diffrn_standards_number 0
_exptl_absorpt_coefficient_mu 0.802
_exptl_absorpt_correction_T_max 0.961
_exptl_absorpt_correction_T_min 0.872
_exptl_absorpt_correction_type multi-scan
_exptl_absorpt_process_details 'Sadabs in APEX2 (BrukerAXS, 2006)'
_exptl_crystal_colour colourless
_exptl_crystal_density_diffrn 1.399
_exptl_crystal_density_method 'not measured'
_exptl_crystal_description block
_exptl_crystal_F_000 1792
_exptl_crystal_size_max 0.10
_exptl_crystal_size_mid 0.08
_exptl_crystal_size_min 0.05
_refine_diff_density_max 0.307
_refine_diff_density_min -0.241
_refine_diff_density_rms 0.049
_refine_ls_extinction_coef 0.00058(7)
_refine_ls_extinction_expression Fc^*^=kFc[1+0.001xFc^2^\l^3^/sin(2\q)]^-1/4^
_refine_ls_extinction_method SHELXL
_refine_ls_goodness_of_fit_ref 1.123
_refine_ls_hydrogen_treatment constr
_refine_ls_matrix_type full
_refine_ls_number_parameters 582
_refine_ls_number_reflns 7294
_refine_ls_number_restraints 0
_refine_ls_restrained_S_all 1.123
_refine_ls_R_factor_all 0.0409
_refine_ls_R_factor_gt 0.0390
_refine_ls_shift/su_max 0.001
_refine_ls_shift/su_mean 0.000
_refine_ls_structure_factor_coef Fsqd
_refine_ls_weighting_details 'calc w=1/[\s^2^(Fo^2^)+(0.0396P)^2^+4.1436P] where P=(Fo^2^+2Fc^2^)/3'
_refine_ls_weighting_scheme calc
_refine_ls_wR_factor_gt 0.1127
_refine_ls_wR_factor_ref 0.1142
_reflns_number_gt 6884
_reflns_number_total 7294
_reflns_threshold_expression >2\s(I)
_cod_data_source_file cg800123z_si_003.cif
_cod_data_source_block gamma
_cod_original_sg_symbol_H-M 'P 2/c'
_cod_database_code 4503599

loop_
_symmetry_equiv_pos_as_xyz
'x, y, z'
'-x, y, -z+1/2'
'-x, -y, -z'
'x, -y, z-1/2'

loop_
_atom_site_label
_atom_site_type_symbol
_atom_site_fract_x
_atom_site_fract_y
_atom_site_fract_z
_atom_site_U_iso_or_equiv
_atom_site_adp_type
_atom_site_occupancy
_atom_site_symmetry_multiplicity
_atom_site_calc_flag
_atom_site_refinement_flags
N1A N 0.23308(7) 0.2083(2) 0.28286(5) 0.0177(3) Uani 1 1 d .
C2A C 0.25660(8) 0.1636(2) 0.33248(6) 0.0155(3) Uani 1 1 d .
C3A C 0.21639(8) 0.1822(2) 0.36325(6) 0.0158(3) Uani 1 1 d .
C4A C 0.15252(9) 0.2505(2) 0.34078(7) 0.0193(4) Uani 1 1 d .
H4A H 0.1247 0.2643 0.3604 0.023 Uiso 1 1 calc R
C5A C 0.12907(9) 0.2987(3) 0.28987(7) 0.0214(4) Uani 1 1 d .
H5A H 0.0855 0.3466 0.2740 0.026 Uiso 1 1 calc R
C6A C 0.17116(9) 0.2746(3) 0.26291(7) 0.0198(4) Uani 1 1 d .
H6A H 0.1552 0.3072 0.2279 0.024 Uiso 1 1 calc R
N7A N 0.31902(7) 0.0951(2) 0.35387(5) 0.0180(3) Uani 1 1 d .
H7A H 0.3283 0.0491 0.3846 0.022 Uiso 1 1 calc R
C8A C 0.37129(8) 0.0857(3) 0.33479(6) 0.0170(4) Uani 1 1 d .
C9A C 0.41427(8) -0.0645(3) 0.35031(7) 0.0191(4) Uani 1 1 d .
H9A H 0.4060 -0.1578 0.3712 0.023 Uiso 1 1 calc R
C10A C 0.46895(9) -0.0789(3) 0.33548(7) 0.0217(4) Uani 1 1 d .
H10A H 0.4979 -0.1824 0.3461 0.026 Uiso 1 1 calc R
C11A C 0.48165(9) 0.0565(3) 0.30536(7) 0.0233(4) Uani 1 1 d .
H11A H 0.5193 0.0471 0.2952 0.028 Uiso 1 1 calc R
C12A C 0.43899(9) 0.2059(3) 0.29010(7) 0.0232(4) Uani 1 1 d .
H12A H 0.4475 0.2989 0.2692 0.028 Uiso 1 1 calc R
C13A C 0.38409(9) 0.2227(3) 0.30477(6) 0.0195(4) Uani 1 1 d .
H13A H 0.3555 0.3270 0.2944 0.023 Uiso 1 1 calc R
C14A C 0.24120(8) 0.1307(2) 0.41782(6) 0.0160(3) Uani 1 1 d .
O16A O 0.29429(6) 0.05176(17) 0.43876(4) 0.0188(3) Uani 1 1 d .
O15A O 0.20040(6) 0.17784(18) 0.44132(5) 0.0204(3) Uani 1 1 d .
H15A H 0.2145 0.1353 0.4711 0.031 Uiso 1 1 calc R
N1B N 0.25243(7) 0.6290(2) 0.46294(5) 0.0163(3) Uani 1 1 d .
C2B C 0.27796(8) 0.6144(2) 0.42562(6) 0.0155(3) Uani 1 1 d .
C3B C 0.23966(8) 0.6634(2) 0.37471(6) 0.0160(3) Uani 1 1 d .
C4B C 0.17587(9) 0.7289(2) 0.36464(6) 0.0181(4) Uani 1 1 d .
H4B H 0.1494 0.7629 0.3309 0.022 Uiso 1 1 calc R
C5B C 0.15037(9) 0.7451(3) 0.40326(7) 0.0199(4) Uani 1 1 d .
H5B H 0.1067 0.7907 0.3968 0.024 Uiso 1 1 calc R
C6B C 0.19043(9) 0.6931(2) 0.45140(7) 0.0184(4) Uani 1 1 d .
H6B H 0.1730 0.7032 0.4781 0.022 Uiso 1 1 calc R
N7B N 0.34030(7) 0.5476(2) 0.43747(5) 0.0192(3) Uani 1 1 d .
H7B H 0.3521 0.5120 0.4119 0.023 Uiso 1 1 calc R
C8B C 0.38875(8) 0.5289(3) 0.48688(6) 0.0177(4) Uani 1 1 d .
C9B C 0.42299(9) 0.3631(3) 0.49986(7) 0.0201(4) Uani 1 1 d .
H9B H 0.4116 0.2614 0.4769 0.024 Uiso 1 1 calc R
C10B C 0.47378(9) 0.3455(3) 0.54620(7) 0.0239(4) Uani 1 1 d .
H10B H 0.4974 0.2317 0.5549 0.029 Uiso 1 1 calc R
C11B C 0.49041(9) 0.4924(3) 0.57999(7) 0.0243(4) Uani 1 1 d .
H11B H 0.5254 0.4801 0.6119 0.029 Uiso 1 1 calc R
C12B C 0.45578(9) 0.6572(3) 0.56700(7) 0.0241(4) Uani 1 1 d .
H12B H 0.4668 0.7582 0.5902 0.029 Uiso 1 1 calc R
C13B C 0.40517(9) 0.6766(3) 0.52050(7) 0.0219(4) Uani 1 1 d .
H13B H 0.3818 0.7907 0.5117 0.026 Uiso 1 1 calc R
C14B C 0.26660(8) 0.6463(2) 0.33310(6) 0.0163(3) Uani 1 1 d .
O16B O 0.32049(6) 0.57674(18) 0.33847(5) 0.0198(3) Uani 1 1 d .
O15B O 0.22642(6) 0.71357(19) 0.28968(5) 0.0219(3) Uani 1 1 d .
H15B H 0.2429 0.6961 0.2670 0.033 Uiso 1 1 calc R
N1C N 0.24403(7) -0.0591(2) 0.03839(5) 0.0163(3) Uani 1 1 d .
C2C C 0.21833(8) 0.0104(2) 0.07204(6) 0.0148(3) Uani 1 1 d .
C3C C 0.26026(8) 0.0627(2) 0.12190(6) 0.0160(3) Uani 1 1 d .
C4C C 0.32814(9) 0.0476(2) 0.13418(6) 0.0183(4) Uani 1 1 d .
H4C H 0.3572 0.0842 0.1669 0.022 Uiso 1 1 calc R
C5C C 0.35405(9) -0.0207(3) 0.09899(7) 0.0197(4) Uani 1 1 d .
H5C H 0.4007 -0.0303 0.1068 0.024 Uiso 1 1 calc R
C6C C 0.31012(8) -0.0741(2) 0.05246(7) 0.0180(4) Uani 1 1 d .
H6C H 0.3278 -0.1251 0.0286 0.022 Uiso 1 1 calc R
N7C N 0.15173(7) 0.0310(2) 0.05774(5) 0.0176(3) Uani 1 1 d .
H7C H 0.1366 0.0764 0.0807 0.021 Uiso 1 1 calc R
C8C C 0.10373(8) -0.0128(3) 0.00961(6) 0.0168(4) Uani 1 1 d .
C9C C 0.05965(8) 0.1245(3) -0.01637(7) 0.0191(4) Uani 1 1 d .
H9C H 0.0631 0.2460 -0.0025 0.023 Uiso 1 1 calc R
C10C C 0.01056(9) 0.0840(3) -0.06249(7) 0.0224(4) Uani 1 1 d .
H10C H -0.0200 0.1776 -0.0801 0.027 Uiso 1 1 calc R
C11C C 0.00584(9) -0.0920(3) -0.08293(7) 0.0236(4) Uani 1 1 d .
H11C H -0.0271 -0.1191 -0.1150 0.028 Uiso 1 1 calc R
C12C C 0.04944(9) -0.2284(3) -0.05641(7) 0.0227(4) Uani 1 1 d .
H12C H 0.0459 -0.3500 -0.0702 0.027 Uiso 1 1 calc R
C13C C 0.09813(9) -0.1903(3) -0.01008(7) 0.0195(4) Uani 1 1 d .
H13C H 0.1275 -0.2854 0.0081 0.023 Uiso 1 1 calc R
C14C C 0.23325(9) 0.1305(2) 0.16052(6) 0.0167(4) Uani 1 1 d .
O16C O 0.17513(6) 0.17137(18) 0.15124(5) 0.0206(3) Uani 1 1 d .
O15C O 0.27887(6) 0.13914(19) 0.20627(5) 0.0232(3) Uani 1 1 d .
H15C H 0.2609 0.1675 0.2275 0.035 Uiso 1 1 calc R
N1D N 0.27124(7) 0.6666(2) 0.21186(5) 0.0184(3) Uani 1 1 d .
C2D C 0.24405(8) 0.6127(2) 0.16309(6) 0.0156(3) Uani 1 1 d .
C3D C 0.28450(8) 0.5641(2) 0.13408(6) 0.0162(3) Uani 1 1 d .
C4D C 0.35255(9) 0.5794(3) 0.15701(7) 0.0195(4) Uani 1 1 d .
H4D H 0.3806 0.5471 0.1386 0.023 Uiso 1 1 calc R
C5D C 0.38005(9) 0.6414(3) 0.20669(7) 0.0224(4) Uani 1 1 d .
H5D H 0.4267 0.6556 0.2226 0.027 Uiso 1 1 calc R
C6D C 0.33754(9) 0.6816(3) 0.23218(7) 0.0216(4) Uani 1 1 d .
H6D H 0.3563 0.7227 0.2664 0.026 Uiso 1 1 calc R
N7D N 0.17705(7) 0.6019(2) 0.14116(5) 0.0175(3) Uani 1 1 d .
H7D H 0.1625 0.5656 0.1092 0.021 Uiso 1 1 calc R
C8D C 0.12725(8) 0.6396(2) 0.16166(6) 0.0165(3) Uani 1 1 d .
C9D C 0.07323(9) 0.5196(3) 0.14872(7) 0.0198(4) Uani 1 1 d .
H9D H 0.0727 0.4124 0.1288 0.024 Uiso 1 1 calc R
C10D C 0.02036(9) 0.5550(3) 0.16453(7) 0.0240(4) Uani 1 1 d .
H10D H -0.0163 0.4721 0.1555 0.029 Uiso 1 1 calc R
C11D C 0.02049(9) 0.7100(3) 0.19341(7) 0.0268(4) Uani 1 1 d .
H11D H -0.0161 0.7347 0.2041 0.032 Uiso 1 1 calc R
C12D C 0.07426(9) 0.8286(3) 0.20662(7) 0.0251(4) Uani 1 1 d .
H12D H 0.0748 0.9346 0.2269 0.030 Uiso 1 1 calc R
C13D C 0.12746(9) 0.7956(3) 0.19075(6) 0.0194(4) Uani 1 1 d .
H13D H 0.1639 0.8793 0.1997 0.023 Uiso 1 1 calc R
C14D C 0.25583(8) 0.4985(2) 0.08065(6) 0.0163(3) Uani 1 1 d .
O16D O 0.19645(6) 0.46624(18) 0.05931(4) 0.0191(3) Uani 1 1 d .
O15D O 0.30031(6) 0.47856(19) 0.05911(5) 0.0213(3) Uani 1 1 d .
H15D H 0.2817 0.4432 0.0289 0.032 Uiso 1 1 calc R

loop_
_atom_site_aniso_label
_atom_site_aniso_U_11
_atom_site_aniso_U_22
_atom_site_aniso_U_33
_atom_site_aniso_U_23
_atom_site_aniso_U_13
_atom_site_aniso_U_12
N1A 0.0201(7) 0.0169(7) 0.0154(7) -0.0002(6) 0.0054(6) -0.0012(6)
C2A 0.0168(8) 0.0128(8) 0.0164(8) -0.0011(6) 0.0052(7) -0.0024(6)
C3A 0.0169(8) 0.0142(8) 0.0167(8) -0.0012(6) 0.0061(7) -0.0017(6)
C4A 0.0199(9) 0.0187(9) 0.0206(9) -0.0014(7) 0.0087(7) 0.0010(7)
C5A 0.0196(9) 0.0228(9) 0.0198(9) 0.0009(7) 0.0042(7) 0.0046(7)
C6A 0.0227(9) 0.0193(9) 0.0151(8) 0.0010(7) 0.0035(7) 0.0014(7)
N7A 0.0163(7) 0.0242(8) 0.0139(7) 0.0034(6) 0.0056(6) 0.0022(6)
C8A 0.0147(8) 0.0218(9) 0.0130(8) -0.0033(7) 0.0032(6) -0.0017(7)
C9A 0.0166(8) 0.0206(9) 0.0171(8) 0.0000(7) 0.0022(7) -0.0021(7)
C10A 0.0166(9) 0.0251(10) 0.0194(9) -0.0033(7) 0.0012(7) 0.0022(7)
C11A 0.0160(9) 0.0363(11) 0.0177(9) -0.0025(8) 0.0059(7) 0.0010(8)
C12A 0.0229(9) 0.0298(10) 0.0174(9) 0.0036(7) 0.0079(7) -0.0017(8)
C13A 0.0207(9) 0.0212(9) 0.0157(8) -0.0001(7) 0.0052(7) 0.0010(7)
C14A 0.0172(8) 0.0139(8) 0.0182(8) -0.0018(6) 0.0077(7) -0.0026(7)
O16A 0.0190(6) 0.0213(6) 0.0162(6) 0.0016(5) 0.0062(5) 0.0020(5)
O15A 0.0226(6) 0.0250(7) 0.0158(6) 0.0028(5) 0.0094(5) 0.0040(5)
N1B 0.0168(7) 0.0165(7) 0.0164(7) 0.0005(6) 0.0067(6) 0.0007(6)
C2B 0.0178(8) 0.0128(8) 0.0166(8) -0.0010(6) 0.0069(7) -0.0007(6)
C3B 0.0188(8) 0.0132(8) 0.0161(8) -0.0012(6) 0.0062(7) -0.0014(6)
C4B 0.0195(9) 0.0175(9) 0.0149(8) 0.0001(7) 0.0031(7) -0.0007(7)
C5B 0.0170(8) 0.0213(9) 0.0215(9) 0.0003(7) 0.0069(7) 0.0019(7)
C6B 0.0189(9) 0.0199(9) 0.0185(9) -0.0010(7) 0.0092(7) -0.0009(7)
N7B 0.0187(7) 0.0253(8) 0.0147(7) 0.0007(6) 0.0070(6) 0.0061(6)
C8B 0.0150(8) 0.0233(9) 0.0166(8) 0.0025(7) 0.0076(7) 0.0007(7)
C9B 0.0197(9) 0.0196(9) 0.0211(9) 0.0003(7) 0.0071(7) -0.0006(7)
C10B 0.0210(9) 0.0247(10) 0.0248(10) 0.0050(8) 0.0066(7) 0.0030(7)
C11B 0.0172(9) 0.0351(11) 0.0186(9) 0.0021(8) 0.0037(7) -0.0008(8)
C12B 0.0212(9) 0.0294(10) 0.0219(9) -0.0059(8) 0.0081(7) -0.0020(8)
C13B 0.0216(9) 0.0222(9) 0.0235(9) -0.0008(7) 0.0097(7) 0.0028(7)
C14B 0.0195(9) 0.0135(8) 0.0148(8) -0.0018(6) 0.0048(7) -0.0027(7)
O16B 0.0211(6) 0.0217(6) 0.0182(6) -0.0007(5) 0.0087(5) 0.0023(5)
O15B 0.0234(7) 0.0296(7) 0.0134(6) 0.0014(5) 0.0072(5) 0.0031(5)
N1C 0.0166(7) 0.0175(7) 0.0148(7) 0.0010(6) 0.0054(6) -0.0002(6)
C2C 0.0160(8) 0.0136(8) 0.0148(8) 0.0024(6) 0.0055(6) -0.0006(6)
C3C 0.0178(8) 0.0147(8) 0.0151(8) 0.0015(6) 0.0052(7) -0.0004(6)
C4C 0.0179(8) 0.0188(9) 0.0152(8) 0.0015(7) 0.0022(7) -0.0022(7)
C5C 0.0147(8) 0.0245(9) 0.0195(9) 0.0034(7) 0.0056(7) 0.0006(7)
C6C 0.0178(8) 0.0199(9) 0.0178(8) 0.0030(7) 0.0081(7) 0.0011(7)
N7C 0.0153(7) 0.0235(8) 0.0139(7) -0.0027(6) 0.0048(6) 0.0005(6)
C8C 0.0132(8) 0.0234(9) 0.0151(8) 0.0006(7) 0.0065(6) -0.0018(7)
C9C 0.0168(8) 0.0200(9) 0.0222(9) 0.0023(7) 0.0090(7) -0.0017(7)
C10C 0.0159(9) 0.0289(10) 0.0214(9) 0.0090(8) 0.0054(7) 0.0000(7)
C11C 0.0172(9) 0.0346(11) 0.0171(9) 0.0012(8) 0.0036(7) -0.0063(8)
C12C 0.0210(9) 0.0261(10) 0.0209(9) -0.0045(8) 0.0073(7) -0.0045(7)
C13C 0.0164(8) 0.0225(9) 0.0196(9) 0.0005(7) 0.0064(7) 0.0007(7)
C14C 0.0206(9) 0.0134(8) 0.0156(8) 0.0009(6) 0.0055(7) -0.0012(7)
O16C 0.0202(7) 0.0242(7) 0.0177(6) -0.0006(5) 0.0073(5) 0.0033(5)
O15C 0.0235(7) 0.0321(7) 0.0130(6) -0.0031(5) 0.0054(5) 0.0015(6)
N1D 0.0196(7) 0.0198(7) 0.0155(7) -0.0007(6) 0.0058(6) -0.0017(6)
C2D 0.0174(8) 0.0140(8) 0.0150(8) 0.0018(6) 0.0053(7) -0.0002(6)
C3D 0.0176(8) 0.0162(8) 0.0149(8) 0.0015(6) 0.0058(7) 0.0010(7)
C4D 0.0197(9) 0.0213(9) 0.0190(9) 0.0021(7) 0.0086(7) 0.0005(7)
C5D 0.0181(9) 0.0284(10) 0.0188(9) 0.0011(7) 0.0042(7) -0.0021(7)
C6D 0.0215(9) 0.0265(10) 0.0147(8) -0.0008(7) 0.0036(7) -0.0037(7)
N7D 0.0162(7) 0.0223(8) 0.0135(7) -0.0029(6) 0.0047(6) -0.0008(6)
C8D 0.0157(8) 0.0194(9) 0.0131(8) 0.0037(7) 0.0036(6) 0.0030(7)
C9D 0.0184(9) 0.0216(9) 0.0172(8) 0.0001(7) 0.0036(7) 0.0009(7)
C10D 0.0165(9) 0.0344(11) 0.0194(9) 0.0023(8) 0.0040(7) -0.0024(8)
C11D 0.0194(9) 0.0440(12) 0.0180(9) -0.0003(8) 0.0077(7) 0.0051(8)
C12D 0.0263(10) 0.0303(10) 0.0174(9) -0.0027(8) 0.0062(7) 0.0065(8)
C13D 0.0209(9) 0.0196(9) 0.0163(8) 0.0012(7) 0.0047(7) 0.0016(7)
C14D 0.0202(9) 0.0130(8) 0.0165(8) 0.0019(6) 0.0073(7) 0.0013(7)
O16D 0.0172(6) 0.0232(7) 0.0161(6) -0.0023(5) 0.0049(5) -0.0006(5)
O15D 0.0208(6) 0.0287(7) 0.0158(6) -0.0045(5) 0.0083(5) -0.0014(5)

loop_
_atom_type_symbol
_atom_type_description
_atom_type_scat_dispersion_real
_atom_type_scat_dispersion_imag
_atom_type_scat_source
C C 0.0181 0.0091 'International Tables Vol C Tables 4.2.6.8 and 6.1.1.4'
H H 0.0000 0.0000 'International Tables Vol C Tables 4.2.6.8 and 6.1.1.4'
N N 0.0311 0.0180 'International Tables Vol C Tables 4.2.6.8 and 6.1.1.4'
O O 0.0492 0.0322 'International Tables Vol C Tables 4.2.6.8 and 6.1.1.4'

loop_
_geom_angle_atom_site_label_1
_geom_angle_atom_site_label_2
_geom_angle_atom_site_label_3
_geom_angle
C6A N1A C2A 118.53(15)
N1A C2A N7A 120.08(15)
N1A C2A C3A 121.14(15)
N7A C2A C3A 118.76(15)
C4A C3A C2A 118.15(16)
C4A C3A C14A 120.04(15)
C2A C3A C14A 121.81(15)
C5A C4A C3A 120.30(16)
C5A C4A H4A 119.8
C3A C4A H4A 119.8
C6A C5A C4A 117.64(16)
C6A C5A H5A 121.2
C4A C5A H5A 121.2
N1A C6A C5A 124.23(16)
N1A C6A H6A 117.9
C5A C6A H6A 117.9
C2A N7A C8A 130.34(15)
C2A N7A H7A 114.8
C8A N7A H7A 114.8
C13A C8A C9A 119.57(16)
C13A C8A N7A 123.53(16)
C9A C8A N7A 116.75(16)
C10A C9A C8A 120.42(17)
C10A C9A H9A 119.8
C8A C9A H9A 119.8
C11A C10A C9A 120.20(17)
C11A C10A H10A 119.9
C9A C10A H10A 119.9
C10A C11A C12A 119.30(17)
C10A C11A H11A 120.4
C12A C11A H11A 120.4
C11A C12A C13A 121.21(17)
C11A C12A H12A 119.4
C13A C12A H12A 119.4
C12A C13A C8A 119.29(17)
C12A C13A H13A 120.4
C8A C13A H13A 120.4
O16A C14A O15A 123.53(15)
O16A C14A C3A 123.39(15)
O15A C14A C3A 113.08(14)
C14A O15A H15A 109.5
C6B N1B C2B 118.75(15)
N1B C2B N7B 118.37(15)
N1B C2B C3B 120.83(15)
N7B C2B C3B 120.78(15)
C4B C3B C2B 118.33(16)
C4B C3B C14B 120.06(15)
C2B C3B C14B 121.61(15)
C5B C4B C3B 120.40(16)
C5B C4B H4B 119.8
C3B C4B H4B 119.8
C6B C5B C4B 117.66(16)
C6B C5B H5B 121.2
C4B C5B H5B 121.2
N1B C6B C5B 124.02(16)
N1B C6B H6B 118.0
C5B C6B H6B 118.0
C2B N7B C8B 126.86(15)
C2B N7B H7B 116.6
C8B N7B H7B 116.6
C9B C8B C13B 119.96(16)
C9B C8B N7B 118.71(16)
C13B C8B N7B 121.17(16)
C10B C9B C8B 120.00(17)
C10B C9B H9B 120.0
C8B C9B H9B 120.0
C9B C10B C11B 120.35(18)
C9B C10B H10B 119.8
C11B C10B H10B 119.8
C12B C11B C10B 119.44(17)
C12B C11B H11B 120.3
C10B C11B H11B 120.3
C11B C12B C13B 120.60(18)
C11B C12B H12B 119.7
C13B C12B H12B 119.7
C12B C13B C8B 119.65(18)
C12B C13B H13B 120.2
C8B C13B H13B 120.2
O16B C14B O15B 123.53(16)
O16B C14B C3B 123.54(16)
O15B C14B C3B 112.94(15)
C14B O15B H15B 109.5
C6C N1C C2C 118.44(14)
N1C C2C N7C 118.93(15)
N1C C2C C3C 120.90(15)
N7C C2C C3C 120.16(15)
C4C C3C C2C 118.32(16)
C4C C3C C14C 119.59(15)
C2C C3C C14C 122.10(15)
C3C C4C C5C 120.26(16)
C3C C4C H4C 119.9
C5C C4C H4C 119.9
C6C C5C C4C 117.69(16)
C6C C5C H5C 121.2
C4C C5C H5C 121.2
N1C C6C C5C 124.33(16)
N1C C6C H6C 117.8
C5C C6C H6C 117.8
C2C N7C C8C 126.84(14)
C2C N7C H7C 116.6
C8C N7C H7C 116.6
C13C C8C C9C 120.13(16)
C13C C8C N7C 121.27(16)
C9C C8C N7C 118.50(16)
C10C C9C C8C 119.87(17)
C10C C9C H9C 120.1
C8C C9C H9C 120.1
C11C C10C C9C 120.19(17)
C11C C10C H10C 119.9
C9C C10C H10C 119.9
C10C C11C C12C 119.47(17)
C10C C11C H11C 120.3
C12C C11C H11C 120.3
C13C C12C C11C 120.87(18)
C13C C12C H12C 119.6
C11C C12C H12C 119.6
C12C C13C C8C 119.44(17)
C12C C13C H13C 120.3
C8C C13C H13C 120.3
O16C C14C O15C 123.68(16)
O16C C14C C3C 123.91(15)
O15C C14C C3C 112.40(15)
C14C O15C H15C 109.5
C6D N1D C2D 118.35(15)
N1D C2D N7D 119.56(15)
N1D C2D C3D 121.18(15)
N7D C2D C3D 119.26(15)
C4D C3D C2D 118.13(15)
C4D C3D C14D 119.59(15)
C2D C3D C14D 122.28(15)
C3D C4D C5D 120.30(16)
C3D C4D H4D 119.8
C5D C4D H4D 119.8
C6D C5D C4D 117.73(16)
C6D C5D H5D 121.1
C4D C5D H5D 121.1
N1D C6D C5D 124.24(16)
N1D C6D H6D 117.9
C5D C6D H6D 117.9
C2D N7D C8D 129.92(14)
C2D N7D H7D 115.0
C8D N7D H7D 115.0
C13D C8D C9D 119.24(16)
C13D C8D N7D 123.39(16)
C9D C8D N7D 117.22(16)
C10D C9D C8D 120.44(17)
C10D C9D H9D 119.8
C8D C9D H9D 119.8
C11D C10D C9D 120.39(18)
C11D C10D H10D 119.8
C9D C10D H10D 119.8
C10D C11D C12D 119.28(17)
C10D C11D H11D 120.4
C12D C11D H11D 120.4
C11D C12D C13D 121.00(18)
C11D C12D H12D 119.5
C13D C12D H12D 119.5
C12D C13D C8D 119.65(17)
C12D C13D H13D 120.2
C8D C13D H13D 120.2
O16D C14D O15D 123.90(15)
O16D C14D C3D 123.13(15)
O15D C14D C3D 112.97(14)
C14D O15D H15D 109.5

loop_
_geom_bond_atom_site_label_1
_geom_bond_atom_site_label_2
_geom_bond_distance
N1A C6A 1.338(2)
N1A C2A 1.344(2)
C2A N7A 1.356(2)
C2A C3A 1.425(2)
C3A C4A 1.384(2)
C3A C14A 1.482(2)
C4A C5A 1.382(3)
C4A H4A 0.9500
C5A C6A 1.378(3)
C5A H5A 0.9500
C6A H6A 0.9500
N7A C8A 1.404(2)
N7A H7A 0.8800
C8A C13A 1.386(3)
C8A C9A 1.390(3)
C9A C10A 1.380(3)
C9A H9A 0.9500
C10A C11A 1.379(3)
C10A H10A 0.9500
C11A C12A 1.381(3)
C11A H11A 0.9500
C12A C13A 1.383(3)
C12A H12A 0.9500
C13A H13A 0.9500
C14A O16A 1.225(2)
C14A O15A 1.312(2)
O15A H15A 0.8400
N1B C6B 1.338(2)
N1B C2B 1.345(2)
C2B N7B 1.350(2)
C2B C3B 1.421(2)
C3B C4B 1.382(2)
C3B C14B 1.478(2)
C4B C5B 1.380(3)
C4B H4B 0.9500
C5B C6B 1.376(3)
C5B H5B 0.9500
C6B H6B 0.9500
N7B C8B 1.419(2)
N7B H7B 0.8800
C8B C9B 1.383(3)
C8B C13B 1.384(3)
C9B C10B 1.380(3)
C9B H9B 0.9500
C10B C11B 1.382(3)
C10B H10B 0.9500
C11B C12B 1.381(3)
C11B H11B 0.9500
C12B C13B 1.383(3)
C12B H12B 0.9500
C13B H13B 0.9500
C14B O16B 1.222(2)
C14B O15B 1.315(2)
O15B H15B 0.8400
N1C C6C 1.338(2)
N1C C2C 1.346(2)
C2C N7C 1.352(2)
C2C C3C 1.424(2)
C3C C4C 1.380(2)
C3C C14C 1.480(2)
C4C C5C 1.382(3)
C4C H4C 0.9500
C5C C6C 1.372(3)
C5C H5C 0.9500
C6C H6C 0.9500
N7C C8C 1.418(2)
N7C H7C 0.8800
C8C C13C 1.382(3)
C8C C9C 1.387(2)
C9C C10C 1.385(3)
C9C H9C 0.9500
C10C C11C 1.381(3)
C10C H10C 0.9500
C11C C12C 1.382(3)
C11C H11C 0.9500
C12C C13C 1.381(3)
C12C H12C 0.9500
C13C H13C 0.9500
C14C O16C 1.219(2)
C14C O15C 1.316(2)
O15C H15C 0.8400
N1D C6D 1.341(2)
N1D C2D 1.344(2)
C2D N7D 1.355(2)
C2D C3D 1.426(2)
C3D C4D 1.380(2)
C3D C14D 1.485(2)
C4D C5D 1.384(3)
C4D H4D 0.9500
C5D C6D 1.373(3)
C5D H5D 0.9500
C6D H6D 0.9500
N7D C8D 1.407(2)
N7D H7D 0.8800
C8D C13D 1.388(3)
C8D C9D 1.390(2)
C9D C10D 1.380(3)
C9D H9D 0.9500
C10D C11D 1.379(3)
C10D H10D 0.9500
C11D C12D 1.379(3)
C11D H11D 0.9500
C12D C13D 1.384(3)
C12D H12D 0.9500
C13D H13D 0.9500
C14D O16D 1.227(2)
C14D O15D 1.305(2)
O15D H15D 0.8400

loop_
_geom_hbond_atom_site_label_D
_geom_hbond_atom_site_label_H
_geom_hbond_atom_site_label_A
_geom_hbond_distance_DH
_geom_hbond_distance_HA
_geom_hbond_distance_DA
_geom_hbond_angle_DHA
_geom_hbond_site_symmetry_A
N7A H7A O16A 0.88 1.90 2.6338(18) 139.6 .
O15A H15A N1C 0.84 1.85 2.6915(18) 175.6 4_556
N7B H7B O16B 0.88 1.99 2.6672(19) 133.4 .
O15B H15B N1D 0.84 1.86 2.6979(19) 174.1 .
N7C H7C O16C 0.88 1.98 2.6897(19) 136.6 .
O15C H15C N1A 0.84 1.87 2.7039(19) 170.1 .
N7D H7D O16D 0.88 1.93 2.6592(19) 139.4 .
O15D H15D N1B 0.84 1.81 2.6454(19) 172.3 4_565

loop_
_geom_torsion_atom_site_label_1
_geom_torsion_atom_site_label_2
_geom_torsion_atom_site_label_3
_geom_torsion_atom_site_label_4
_geom_torsion
C6A N1A C2A N7A 179.64(16)
C6A N1A C2A C3A 1.3(2)
N1A C2A C3A C4A -0.9(3)
N7A C2A C3A C4A -179.31(16)
N1A C2A C3A C14A 179.00(15)
N7A C2A C3A C14A 0.6(2)
C2A C3A C4A C5A 0.0(3)
C14A C3A C4A C5A -179.94(16)
C3A C4A C5A C6A 0.5(3)
C2A N1A C6A C5A -0.7(3)
C4A C5A C6A N1A -0.2(3)
N1A C2A N7A C8A 11.2(3)
C3A C2A N7A C8A -170.36(17)
C2A N7A C8A C13A 36.6(3)
C2A N7A C8A C9A -147.88(18)
C13A C8A C9A C10A -0.8(3)
N7A C8A C9A C10A -176.54(15)
C8A C9A C10A C11A 0.4(3)
C9A C10A C11A C12A -0.2(3)
C10A C11A C12A C13A 0.4(3)
C11A C12A C13A C8A -0.8(3)
C9A C8A C13A C12A 1.0(3)
N7A C8A C13A C12A 176.43(16)
C4A C3A C14A O16A 172.09(17)
C2A C3A C14A O16A -7.8(3)
C4A C3A C14A O15A -7.7(2)
C2A C3A C14A O15A 172.33(15)
C6B N1B C2B N7B -179.25(16)
C6B N1B C2B C3B -0.9(2)
N1B C2B C3B C4B 0.9(3)
N7B C2B C3B C4B 179.22(16)
N1B C2B C3B C14B -179.33(15)
N7B C2B C3B C14B -1.0(3)
C2B C3B C4B C5B -0.3(3)
C14B C3B C4B C5B 179.98(16)
C3B C4B C5B C6B -0.4(3)
C2B N1B C6B C5B 0.2(3)
C4B C5B C6B N1B 0.4(3)
N1B C2B N7B C8B -15.5(3)
C3B C2B N7B C8B 166.18(17)
C2B N7B C8B C9B 132.56(19)
C2B N7B C8B C13B -51.9(3)
C13B C8B C9B C10B -0.4(3)
N7B C8B C9B C10B 175.19(16)
C8B C9B C10B C11B 0.5(3)
C9B C10B C11B C12B 0.0(3)
C10B C11B C12B C13B -0.5(3)
C11B C12B C13B C8B 0.5(3)
C9B C8B C13B C12B -0.1(3)
N7B C8B C13B C12B -175.57(17)
C4B C3B C14B O16B -174.31(17)
C2B C3B C14B O16B 5.9(3)
C4B C3B C14B O15B 5.5(2)
C2B C3B C14B O15B -174.21(15)
C6C N1C C2C N7C 178.17(15)
C6C N1C C2C C3C -1.5(2)
N1C C2C C3C C4C 2.7(2)
N7C C2C C3C C4C -176.99(16)
N1C C2C C3C C14C -176.87(15)
N7C C2C C3C C14C 3.5(3)
C2C C3C C4C C5C -1.4(3)
C14C C3C C4C C5C 178.12(16)
C3C C4C C5C C6C -0.9(3)
C2C N1C C6C C5C -1.0(3)
C4C C5C C6C N1C 2.2(3)
N1C C2C N7C C8C -0.2(3)
C3C C2C N7C C8C 179.42(16)
C2C N7C C8C C13C 58.3(2)
C2C N7C C8C C9C -125.20(19)
C13C C8C C9C C10C -1.0(3)
N7C C8C C9C C10C -177.47(15)
C8C C9C C10C C11C -0.7(3)
C9C C10C C11C C12C 1.6(3)
C10C C11C C12C C13C -0.8(3)
C11C C12C C13C C8C -0.8(3)
C9C C8C C13C C12C 1.7(3)
N7C C8C C13C C12C 178.13(16)
C4C C3C C14C O16C 169.93(17)
C2C C3C C14C O16C -10.6(3)
C4C C3C C14C O15C -11.1(2)
C2C C3C C14C O15C 168.44(15)
C6D N1D C2D N7D -178.01(16)
C6D N1D C2D C3D 2.8(3)
N1D C2D C3D C4D -1.9(3)
N7D C2D C3D C4D 178.93(16)
N1D C2D C3D C14D 178.03(16)
N7D C2D C3D C14D -1.1(3)
C2D C3D C4D C5D -0.4(3)
C14D C3D C4D C5D 179.62(17)
C3D C4D C5D C6D 1.7(3)
C2D N1D C6D C5D -1.5(3)
C4D C5D C6D N1D -0.8(3)
N1D C2D N7D C8D 0.1(3)
C3D C2D N7D C8D 179.21(17)
C2D N7D C8D C13D 45.2(3)
C2D N7D C8D C9D -139.43(18)
C13D C8D C9D C10D 0.1(3)
N7D C8D C9D C10D -175.54(16)
C8D C9D C10D C11D 0.0(3)
C9D C10D C11D C12D -0.4(3)
C10D C11D C12D C13D 0.9(3)
C11D C12D C13D C8D -0.9(3)
C9D C8D C13D C12D 0.4(3)
N7D C8D C13D C12D 175.69(16)
C4D C3D C14D O16D 173.47(16)
C2D C3D C14D O16D -6.5(3)
C4D C3D C14D O15D -6.4(2)
C2D C3D C14D O15D 173.68(15)
